data_4350203
loop_
_publ_author_name
'Algarra, Andr\'es G'
'Basallote, Manuel G.'
'Feliz, Marta'
'Fernandez-Trujillo, M Jes\'us'
'Guillam\'on, Eva'
'Llusar, Rosa'
'Vicent, Cristian'

_publ_section_title
;
 Synthesis of the novel [W3PdS4H3(dmpe)3(CO)]+ cubane cluster and kinetic
 studies on the substitution of coordinated hydrides in acidic media.
;
_journal_issue 14
_journal_name_full 'Inorganic chemistry'
_journal_page_first 5576
_journal_page_last 5584
_journal_paper_doi 10.1021/ic052184u
_journal_volume 45
_journal_year 2006
_chemical_formula_sum 'C43 H71 B O P6 Pd S4 W3'
_chemical_formula_weight 1586.82
_space_group_IT_number 15
_space_group_name_Hall '-C 2yc'
_space_group_name_H-M_alt 'C 1 2/c 1'
_symmetry_cell_setting monoclinic
_symmetry_space_group_name_H-M 'C 1 2/c 1'
_atom_sites_solution_hydrogens geom
_atom_sites_solution_primary direct
_atom_sites_solution_secondary difmap
_audit_creation_method SHELXL-97
_cell_angle_alpha 90.00
_cell_angle_beta 134.204(2)
_cell_angle_gamma 90.00
_cell_formula_units_Z 8
_cell_length_a 32.037(3)
_cell_length_b 21.782(2)
_cell_length_c 22.351(2)
_cell_measurement_temperature 293(2)
_cell_volume 11181.0(18)
_computing_cell_refinement 'Bruker SMART'
_computing_data_collection 'Bruker SMART'
_computing_data_reduction 'Bruker SAINT'
_computing_molecular_graphics 'Bruker SHELXTL'
_computing_publication_material 'Bruker SHELXTL'
_computing_structure_refinement 'SHELXL-97 (Sheldrick, 1997)'
_computing_structure_solution 'SHELXS-97 (Sheldrick, 1990)'
_diffrn_ambient_temperature 293(2)
_diffrn_measured_fraction_theta_full 0.998
_diffrn_measured_fraction_theta_max 0.998
_diffrn_measurement_device_type 'CCD area detector'
_diffrn_measurement_method 'phi and omega scans'
_diffrn_radiation_monochromator graphite
_diffrn_radiation_source 'fine-focus sealed tube'
_diffrn_radiation_type MoK\a
_diffrn_radiation_wavelength 0.71073
_diffrn_reflns_av_R_equivalents 0.0928
_diffrn_reflns_av_sigmaI/netI 0.1223
_diffrn_reflns_limit_h_max 37
_diffrn_reflns_limit_h_min -41
_diffrn_reflns_limit_k_max 28
_diffrn_reflns_limit_k_min -25
_diffrn_reflns_limit_l_max 29
_diffrn_reflns_limit_l_min -15
_diffrn_reflns_number 38487
_diffrn_reflns_theta_full 27.50
_diffrn_reflns_theta_max 27.50
_diffrn_reflns_theta_min 1.29
_exptl_absorpt_coefficient_mu 6.820
_exptl_absorpt_correction_type 'Bruker SADABS'
_exptl_crystal_colour brown
_exptl_crystal_density_diffrn 1.885
_exptl_crystal_density_method 'not measured'
_exptl_crystal_description prism
_exptl_crystal_F_000 6112
_exptl_crystal_size_max 0.15
_exptl_crystal_size_mid 0.14
_exptl_crystal_size_min 0.13
_refine_diff_density_max 1.624
_refine_diff_density_min -1.384
_refine_diff_density_rms 0.200
_refine_ls_extinction_method none
_refine_ls_goodness_of_fit_ref 1.028
_refine_ls_hydrogen_treatment mixed
_refine_ls_matrix_type full
_refine_ls_number_parameters 532
_refine_ls_number_reflns 12821
_refine_ls_restrained_S_all 1.028
_refine_ls_R_factor_all 0.1197
_refine_ls_R_factor_gt 0.0489
_refine_ls_shift/su_max 0.001
_refine_ls_shift/su_mean 0.000
_refine_ls_structure_factor_coef Fsqd
_refine_ls_weighting_details 'calc w=1/[\s^2^(Fo^2^)+(0.0255P)^2^+104.1158P] where P=(Fo^2^+2Fc^2^)/3'
_refine_ls_weighting_scheme calc
_refine_ls_wR_factor_gt 0.0949
_refine_ls_wR_factor_ref 0.1162
_reflns_number_gt 7305
_reflns_number_total 12821
_reflns_threshold_expression >2sigma(I)
_cod_data_source_file ic052184usi20051223_032929.cif
_cod_data_source_block '[W3PdS4H3(dmpe)3(CO)]BPh4'
_cod_depositor_comments
;
The following automatic conversions were performed:

data item '_symmetry_cell_setting' value 'Monoclinic' was changed to
'monoclinic' in accordance with the
/home/saulius/struct/COD-crude-data/automatic-downloads/DataCite-retrospective/ACS/depositions/lib/dictionaries/cif_core.dic
dictionary named 'cif_core.dic' version 2.4.2 last updated on
2011-04-26.

Automatic conversion script
Id: cif_fix_values 6909 2019-04-08 15:41:33Z antanas 
;
_cod_original_cell_volume 11181.1(18)
_cod_original_sg_symbol_H-M C2/c
_cod_database_code 4350203
_ratio_of_minimum_to_maximum_apparent_transmission 0.739167

loop_
_symmetry_equiv_pos_as_xyz
'x, y, z'
'-x, y, -z+1/2'
'x+1/2, y+1/2, z'
'-x+1/2, y+1/2, -z+1/2'
'-x, -y, -z'
'x, -y, z-1/2'
'-x+1/2, -y+1/2, -z'
'x+1/2, -y+1/2, z-1/2'

loop_
_atom_site_label
_atom_site_type_symbol
_atom_site_fract_x
_atom_site_fract_y
_atom_site_fract_z
_atom_site_U_iso_or_equiv
_atom_site_adp_type
_atom_site_occupancy
_atom_site_symmetry_multiplicity
_atom_site_calc_flag
_atom_site_refinement_flags
W1 W 0.064001(17) 0.234642(18) 0.09080(3) 0.03050(11) Uani 1 1 d .
W2 W 0.009896(18) 0.317725(18) -0.03915(3) 0.03359(12) Uani 1 1 d .
W3 W -0.024452(18) 0.196411(19) -0.07348(3) 0.03568(12) Uani 1 1 d .
Pd1 Pd 0.08896(4) 0.22572(4) -0.01017(6) 0.0481(2) Uani 1 1 d .
S1 S -0.03498(11) 0.26532(12) -0.00263(17) 0.0359(6) Uani 1 1 d .
S2 S 0.11147(11) 0.31171(12) 0.08170(17) 0.0388(6) Uani 1 1 d .
S3 S -0.00770(13) 0.25769(13) -0.14277(18) 0.0464(7) Uani 1 1 d .
S4 S 0.06302(11) 0.14226(12) 0.03377(18) 0.0402(7) Uani 1 1 d .
O1 O 0.1841(7) 0.2026(6) -0.0039(13) 0.179(8) Uani 1 1 d .
P1 P 0.16187(13) 0.20077(15) 0.2233(2) 0.0531(8) Uani 1 1 d .
P2 P 0.07865(12) 0.30199(13) 0.19476(18) 0.0409(7) Uani 1 1 d .
P3 P 0.03767(14) 0.40276(14) -0.0798(2) 0.0485(8) Uani 1 1 d .
P4 P -0.08736(14) 0.36827(15) -0.1520(2) 0.0580(9) Uani 1 1 d .
P5 P -0.04836(15) 0.11469(15) -0.1714(2) 0.0573(9) Uani 1 1 d .
P6 P -0.07788(15) 0.12121(15) -0.0607(2) 0.0581(9) Uani 1 1 d .
C1 C 0.2223(5) 0.2109(7) 0.2345(10) 0.097(6) Uani 1 1 d .
H1A H 0.2231 0.2525 0.2214 0.146 Uiso 1 1 calc R
H1B H 0.2185 0.1836 0.1972 0.146 Uiso 1 1 calc R
H1C H 0.2577 0.2020 0.2910 0.146 Uiso 1 1 calc R
C2 C 0.1695(6) 0.1212(6) 0.2516(9) 0.082(5) Uani 1 1 d .
H2A H 0.1387 0.1100 0.2479 0.123 Uiso 1 1 calc R
H2B H 0.2064 0.1151 0.3078 0.123 Uiso 1 1 calc R
H2C H 0.1674 0.0961 0.2144 0.123 Uiso 1 1 calc R
C3 C 0.1795(7) 0.2401(8) 0.3110(8) 0.131(9) Uani 1 1 d .
H3A H 0.1671 0.2143 0.3315 0.157 Uiso 1 1 calc R
H3B H 0.2215 0.2442 0.3555 0.157 Uiso 1 1 calc R
C4 C 0.1546(5) 0.2986(6) 0.2934(7) 0.077(5) Uani 1 1 d .
H4A H 0.1766 0.3281 0.2921 0.092 Uiso 1 1 calc R
H4B H 0.1575 0.3104 0.3380 0.092 Uiso 1 1 calc R
C5 C 0.0378(7) 0.2802(6) 0.2197(10) 0.081(5) Uani 1 1 d .
H5A H -0.0031 0.2801 0.1697 0.122 Uiso 1 1 calc R
H5B H 0.0452 0.3091 0.2587 0.122 Uiso 1 1 calc R
H5C H 0.0494 0.2399 0.2440 0.122 Uiso 1 1 calc R
C6 C 0.0657(5) 0.3844(5) 0.1759(8) 0.061(4) Uani 1 1 d .
H6A H 0.0262 0.3915 0.1241 0.092 Uiso 1 1 calc R
H6B H 0.0918 0.4017 0.1729 0.092 Uiso 1 1 calc R
H6C H 0.0723 0.4034 0.2206 0.092 Uiso 1 1 calc R
C7 C 0.0812(6) 0.4627(6) -0.0030(9) 0.081(5) Uani 1 1 d .
H7A H 0.0633 0.4760 0.0156 0.122 Uiso 1 1 calc R
H7B H 0.0839 0.4966 -0.0275 0.122 Uiso 1 1 calc R
H7C H 0.1194 0.4472 0.0436 0.122 Uiso 1 1 calc R
C8 C 0.0783(6) 0.3851(6) -0.1063(9) 0.070(4) Uani 1 1 d .
H8A H 0.0588 0.3532 -0.1477 0.105 Uiso 1 1 calc R
H8B H 0.1167 0.3714 -0.0573 0.105 Uiso 1 1 calc R
H8C H 0.0812 0.4211 -0.1280 0.105 Uiso 1 1 calc R
C9 C -0.0284(5) 0.4401(5) -0.1742(8) 0.064(4) Uani 1 1 d .
H9A H -0.0191 0.4809 -0.1793 0.077 Uiso 1 1 calc R
H9B H -0.0442 0.4166 -0.2231 0.077 Uiso 1 1 calc R
C10 C -0.0736(6) 0.4442(6) -0.1688(10) 0.077(4) Uani 1 1 d .
H10A H -0.1096 0.4614 -0.2202 0.093 Uiso 1 1 calc R
H10B H -0.0593 0.4711 -0.1232 0.093 Uiso 1 1 calc R
C11 C -0.1304(5) 0.3838(7) -0.1273(9) 0.079(5) Uani 1 1 d .
H11A H -0.1398 0.3457 -0.1174 0.119 Uiso 1 1 calc R
H11B H -0.1656 0.4047 -0.1734 0.119 Uiso 1 1 calc R
H11C H -0.1082 0.4090 -0.0784 0.119 Uiso 1 1 calc R
C12 C -0.1404(6) 0.3362(8) -0.2563(8) 0.106(6) Uani 1 1 d .
H12A H -0.1503 0.2953 -0.2538 0.159 Uiso 1 1 calc R
H12B H -0.1242 0.3350 -0.2797 0.159 Uiso 1 1 calc R
H12C H -0.1748 0.3613 -0.2907 0.159 Uiso 1 1 calc R
C13 C -0.0959(7) 0.1358(7) -0.2790(9) 0.094(5) Uani 1 1 d .
H13A H -0.0786 0.1686 -0.2843 0.140 Uiso 1 1 calc R
H13B H -0.1326 0.1490 -0.2997 0.140 Uiso 1 1 calc R
H13C H -0.1018 0.1010 -0.3106 0.140 Uiso 1 1 calc R
C14 C 0.0113(7) 0.0765(7) -0.1502(10) 0.096(5) Uani 1 1 d .
H14A H 0.0393 0.0624 -0.0935 0.144 Uiso 1 1 calc R
H14B H 0.0297 0.1048 -0.1589 0.144 Uiso 1 1 calc R
H14C H -0.0035 0.0421 -0.1872 0.144 Uiso 1 1 calc R
C15 C -0.0847(9) 0.0531(7) -0.1697(12) 0.114(7) Uani 1 1 d .
H15A H -0.1225 0.0484 -0.2264 0.137 Uiso 1 1 calc R
H15B H -0.0629 0.0160 -0.1565 0.137 Uiso 1 1 calc R
C16 C -0.0936(11) 0.0541(8) -0.1218(17) 0.173(12) Uani 1 1 d .
H16A H -0.0715 0.0203 -0.0828 0.207 Uiso 1 1 calc R
H16B H -0.1344 0.0444 -0.1565 0.207 Uiso 1 1 calc R
C17 C -0.0426(7) 0.0891(7) 0.0399(11) 0.101(6) Uani 1 1 d .
H17A H -0.0046 0.0745 0.0672 0.152 Uiso 1 1 calc R
H17B H -0.0655 0.0556 0.0322 0.152 Uiso 1 1 calc R
H17C H -0.0391 0.1202 0.0737 0.152 Uiso 1 1 calc R
C18 C -0.1462(6) 0.1441(7) -0.0997(11) 0.098(6) Uani 1 1 d .
H18A H -0.1413 0.1802 -0.0706 0.148 Uiso 1 1 calc R
H18B H -0.1620 0.1116 -0.0915 0.148 Uiso 1 1 calc R
H18C H -0.1724 0.1530 -0.1582 0.148 Uiso 1 1 calc R
C19 C 0.1486(7) 0.2089(6) -0.0090(11) 0.076(5) Uani 1 1 d .
B B 0.2523(5) 0.4738(6) 0.4881(8) 0.040(3) Uani 1 1 d .
C20 C 0.1946(5) 0.4366(5) 0.4532(7) 0.043(3) Uani 1 1 d .
C21 C 0.1956(7) 0.3847(6) 0.4913(10) 0.073(4) Uani 1 1 d .
H21 H 0.2311 0.3660 0.5353 0.088 Uiso 1 1 calc R
C22 C 0.1441(9) 0.3603(8) 0.4645(12) 0.099(6) Uani 1 1 d .
H22 H 0.1465 0.3260 0.4914 0.119 Uiso 1 1 calc R
C23 C 0.0932(8) 0.3845(10) 0.4030(14) 0.114(9) Uani 1 1 d .
H23 H 0.0596 0.3674 0.3856 0.137 Uiso 1 1 calc R
C24 C 0.0904(6) 0.4344(9) 0.3656(11) 0.090(6) Uani 1 1 d .
H24 H 0.0544 0.4527 0.3228 0.108 Uiso 1 1 calc R
C25 C 0.1391(5) 0.4596(6) 0.3882(8) 0.057(3) Uani 1 1 d .
H25 H 0.1346 0.4935 0.3588 0.068 Uiso 1 1 calc R
C26 C 0.2518(4) 0.4912(5) 0.4171(7) 0.039(3) Uani 1 1 d .
C27 C 0.2145(5) 0.4641(5) 0.3390(7) 0.046(3) Uani 1 1 d .
H27 H 0.1854 0.4382 0.3239 0.055 Uiso 1 1 calc R
C28 C 0.2191(6) 0.4744(6) 0.2810(8) 0.058(3) Uani 1 1 d .
H28 H 0.1935 0.4545 0.2296 0.069 Uiso 1 1 calc R
C29 C 0.2604(6) 0.5129(6) 0.2996(9) 0.067(4) Uani 1 1 d .
H29 H 0.2634 0.5203 0.2616 0.080 Uiso 1 1 calc R
C30 C 0.2975(6) 0.5404(6) 0.3768(10) 0.060(4) Uani 1 1 d .
H30 H 0.3255 0.5675 0.3903 0.072 Uiso 1 1 calc R
C31 C 0.2951(5) 0.5292(5) 0.4354(8) 0.052(3) Uani 1 1 d .
H31 H 0.3226 0.5473 0.4879 0.062 Uiso 1 1 calc R
C32 C 0.3123(4) 0.4340(5) 0.5563(7) 0.040(3) Uani 1 1 d .
C33 C 0.3165(5) 0.3754(5) 0.5343(8) 0.057(3) Uani 1 1 d .
H33 H 0.2836 0.3584 0.4837 0.069 Uiso 1 1 calc R
C34 C 0.3682(7) 0.3419(6) 0.5857(11) 0.075(4) Uani 1 1 d .
H34 H 0.3691 0.3031 0.5693 0.090 Uiso 1 1 calc R
C35 C 0.4167(6) 0.3655(7) 0.6589(11) 0.077(5) Uani 1 1 d .
H35 H 0.4512 0.3432 0.6925 0.093 Uiso 1 1 calc R
C36 C 0.4155(5) 0.4216(7) 0.6837(9) 0.075(4) Uani 1 1 d .
H36 H 0.4487 0.4378 0.7346 0.091 Uiso 1 1 calc R
C37 C 0.3631(5) 0.4549(6) 0.6312(7) 0.053(3) Uani 1 1 d .
H37 H 0.3631 0.4937 0.6486 0.063 Uiso 1 1 calc R
C38 C 0.2508(4) 0.5352(5) 0.5308(7) 0.043(3) Uani 1 1 d .
C39 C 0.2527(5) 0.5304(6) 0.5948(8) 0.056(3) Uani 1 1 d .
H39 H 0.2588 0.4915 0.6171 0.067 Uiso 1 1 calc R
C40 C 0.2461(5) 0.5781(7) 0.6275(8) 0.059(4) Uani 1 1 d .
H40 H 0.2463 0.5708 0.6688 0.071 Uiso 1 1 calc R
C41 C 0.2392(5) 0.6363(6) 0.5995(10) 0.068(4) Uani 1 1 d .
H41 H 0.2359 0.6694 0.6222 0.082 Uiso 1 1 calc R
C42 C 0.2372(6) 0.6446(6) 0.5360(10) 0.067(4) Uani 1 1 d .
H42 H 0.2322 0.6839 0.5155 0.081 Uiso 1 1 calc R
C43 C 0.2426(5) 0.5952(5) 0.5026(8) 0.050(3) Uani 1 1 d .
H43 H 0.2406 0.6024 0.4597 0.060 Uiso 1 1 calc R

loop_
_atom_site_aniso_label
_atom_site_aniso_U_11
_atom_site_aniso_U_22
_atom_site_aniso_U_33
_atom_site_aniso_U_23
_atom_site_aniso_U_13
_atom_site_aniso_U_12
W1 0.0291(2) 0.0332(2) 0.0270(2) 0.00134(19) 0.01878(19) 0.00200(18)
W2 0.0323(2) 0.0342(2) 0.0301(2) 0.00435(19) 0.0202(2) 0.00140(18)
W3 0.0337(2) 0.0386(2) 0.0306(2) -0.0034(2) 0.0209(2) -0.00571(19)
Pd1 0.0500(5) 0.0526(6) 0.0549(6) -0.0030(5) 0.0414(5) -0.0002(4)
S1 0.0355(14) 0.0404(15) 0.0380(15) 0.0042(13) 0.0279(13) 0.0019(12)
S2 0.0325(14) 0.0428(15) 0.0373(16) -0.0020(13) 0.0230(13) -0.0047(12)
S3 0.0546(17) 0.0489(17) 0.0339(16) 0.0000(13) 0.0302(15) -0.0068(14)
S4 0.0419(15) 0.0345(14) 0.0418(17) -0.0009(13) 0.0283(14) 0.0021(12)
O1 0.189(14) 0.117(10) 0.39(3) -0.032(13) 0.258(19) -0.009(9)
P1 0.0442(18) 0.059(2) 0.0396(18) 0.0070(16) 0.0230(16) 0.0169(15)
P2 0.0390(16) 0.0486(17) 0.0333(16) -0.0010(14) 0.0245(14) 0.0035(13)
P3 0.0542(19) 0.0453(18) 0.0456(19) 0.0098(15) 0.0346(17) -0.0005(14)
P4 0.0440(18) 0.059(2) 0.050(2) 0.0185(17) 0.0252(17) 0.0117(15)
P5 0.071(2) 0.058(2) 0.051(2) -0.0197(17) 0.0450(19) -0.0224(17)
P6 0.068(2) 0.0523(19) 0.074(3) -0.0150(18) 0.057(2) -0.0204(17)
C1 0.042(8) 0.113(12) 0.099(13) 0.042(10) 0.036(9) 0.022(8)
C2 0.087(11) 0.069(9) 0.082(11) 0.037(8) 0.056(10) 0.034(8)
C3 0.098(12) 0.145(15) 0.027(8) -0.026(9) -0.002(8) 0.077(11)
C4 0.058(8) 0.095(11) 0.029(7) -0.012(7) 0.012(7) 0.020(8)
C5 0.136(14) 0.053(8) 0.120(14) 0.005(9) 0.114(13) -0.005(8)
C6 0.073(9) 0.055(8) 0.059(9) -0.018(7) 0.047(8) -0.004(6)
C7 0.112(12) 0.059(9) 0.079(11) -0.012(8) 0.069(10) -0.044(8)
C8 0.079(10) 0.080(9) 0.071(10) 0.025(8) 0.060(9) 0.008(8)
C9 0.069(9) 0.051(7) 0.055(9) 0.021(7) 0.038(8) -0.002(6)
C10 0.077(10) 0.084(10) 0.088(12) 0.046(9) 0.064(10) 0.025(8)
C11 0.055(8) 0.108(11) 0.092(12) 0.036(9) 0.058(9) 0.035(8)
C12 0.064(10) 0.152(16) 0.031(8) 0.007(9) 0.007(8) 0.010(10)
C13 0.116(13) 0.100(12) 0.054(10) -0.031(9) 0.055(10) -0.039(10)
C14 0.107(13) 0.098(12) 0.095(13) -0.032(10) 0.075(12) -0.011(10)
C15 0.20(2) 0.083(12) 0.112(15) -0.044(11) 0.131(16) -0.074(12)
C16 0.30(3) 0.102(15) 0.27(3) -0.121(18) 0.26(3) -0.146(18)
C17 0.108(13) 0.089(12) 0.119(16) 0.044(11) 0.084(13) 0.018(10)
C18 0.065(10) 0.123(14) 0.127(16) 0.017(12) 0.074(11) -0.005(9)
C19 0.107(12) 0.050(8) 0.145(15) -0.015(9) 0.115(13) -0.005(8)
B 0.026(6) 0.048(8) 0.027(7) -0.004(6) 0.012(6) 0.002(5)
C20 0.052(7) 0.054(7) 0.037(7) -0.017(6) 0.037(6) -0.017(6)
C21 0.097(11) 0.063(9) 0.087(11) -0.031(8) 0.074(10) -0.041(8)
C22 0.133(16) 0.102(13) 0.121(16) -0.047(12) 0.110(15) -0.071(13)
C23 0.063(11) 0.155(19) 0.14(2) -0.104(17) 0.076(14) -0.083(14)
C24 0.031(8) 0.137(16) 0.088(13) -0.069(12) 0.037(8) -0.030(9)
C25 0.041(7) 0.084(9) 0.042(8) -0.016(7) 0.028(7) -0.003(6)
C26 0.035(6) 0.040(6) 0.039(7) 0.000(5) 0.025(6) 0.007(5)
C27 0.043(7) 0.047(7) 0.043(7) -0.001(6) 0.028(6) 0.002(5)
C28 0.063(8) 0.062(8) 0.050(8) 0.004(7) 0.040(7) 0.010(7)
C29 0.077(10) 0.074(10) 0.071(11) 0.020(8) 0.059(9) 0.022(8)
C30 0.059(8) 0.058(8) 0.085(11) 0.006(8) 0.058(9) 0.001(6)
C31 0.040(7) 0.067(8) 0.056(8) -0.008(7) 0.036(7) -0.009(6)
C32 0.036(6) 0.049(7) 0.035(6) 0.007(5) 0.025(6) 0.007(5)
C33 0.055(8) 0.054(8) 0.056(9) -0.005(7) 0.036(7) -0.005(6)
C34 0.095(12) 0.060(9) 0.099(13) 0.005(9) 0.078(11) 0.010(9)
C35 0.063(10) 0.066(10) 0.092(13) 0.028(9) 0.050(10) 0.022(8)
C36 0.038(8) 0.101(12) 0.053(9) 0.019(9) 0.020(7) 0.005(8)
C37 0.039(7) 0.061(8) 0.042(8) 0.002(6) 0.023(6) -0.001(6)
C38 0.030(6) 0.048(7) 0.042(7) -0.001(6) 0.022(6) -0.003(5)
C39 0.049(7) 0.063(8) 0.051(9) 0.007(7) 0.032(7) 0.005(6)
C40 0.043(7) 0.084(10) 0.054(9) -0.005(8) 0.035(7) 0.002(7)
C41 0.059(8) 0.065(9) 0.085(11) -0.021(8) 0.052(9) -0.011(7)
C42 0.083(10) 0.047(8) 0.111(13) 0.003(8) 0.081(10) 0.002(7)
C43 0.052(7) 0.052(7) 0.055(8) -0.003(6) 0.041(7) 0.001(6)

loop_
_atom_type_symbol
_atom_type_description
_atom_type_scat_dispersion_real
_atom_type_scat_dispersion_imag
_atom_type_scat_source
C C 0.0033 0.0016 'International Tables Vol C Tables 4.2.6.8 and 6.1.1.4'
H H 0.0000 0.0000 'International Tables Vol C Tables 4.2.6.8 and 6.1.1.4'
B B 0.0013 0.0007 'International Tables Vol C Tables 4.2.6.8 and 6.1.1.4'
O O 0.0106 0.0060 'International Tables Vol C Tables 4.2.6.8 and 6.1.1.4'
P P 0.1023 0.0942 'International Tables Vol C Tables 4.2.6.8 and 6.1.1.4'
S S 0.1246 0.1234 'International Tables Vol C Tables 4.2.6.8 and 6.1.1.4'
Pd Pd -0.9988 1.0072 'International Tables Vol C Tables 4.2.6.8 and 6.1.1.4'
W W -0.8490 6.8722 'International Tables Vol C Tables 4.2.6.8 and 6.1.1.4'

loop_
_geom_angle_atom_site_label_1
_geom_angle_atom_site_label_2
_geom_angle_atom_site_label_3
_geom_angle
S2 W1 S4 108.91(10)
S2 W1 S1 105.61(9)
S4 W1 S1 104.91(9)
S2 W1 P1 87.75(10)
S4 W1 P1 85.51(10)
S1 W1 P1 158.81(11)
S2 W1 P2 87.03(10)
S4 W1 P2 157.13(10)
S1 W1 P2 85.55(9)
P1 W1 P2 78.67(10)
S2 W1 W2 54.36(6)
S4 W1 W2 103.08(7)
S1 W1 W2 54.46(6)
P1 W1 W2 142.02(8)
P2 W1 W2 99.54(7)
S2 W1 W3 102.93(7)
S4 W1 W3 54.21(7)
S1 W1 W3 54.16(7)
P1 W1 W3 139.70(8)
P2 W1 W3 139.71(7)
W2 W1 W3 59.606(16)
S2 W1 Pd1 55.54(7)
S4 W1 Pd1 55.10(7)
S1 W1 Pd1 105.09(7)
P1 W1 Pd1 96.02(9)
P2 W1 Pd1 142.51(7)
W2 W1 Pd1 62.32(2)
W3 W1 Pd1 61.83(2)
S3 W2 S2 106.60(10)
S3 W2 S1 106.41(10)
S2 W2 S1 105.04(9)
S3 W2 P3 87.46(10)
S2 W2 P3 84.32(10)
S1 W2 P3 159.74(10)
S3 W2 P4 88.70(12)
S2 W2 P4 157.14(10)
S1 W2 P4 86.08(10)
P3 W2 P4 79.41(11)
S3 W2 W3 54.56(7)
S2 W2 W3 103.18(7)
S1 W2 W3 54.33(7)
P3 W2 W3 141.97(8)
P4 W2 W3 99.52(8)
S3 W2 W1 102.32(7)
S2 W2 W1 54.06(7)
S1 W2 W1 54.15(6)
P3 W2 W1 138.37(7)
P4 W2 W1 140.21(8)
W3 W2 W1 60.200(16)
S3 W2 Pd1 54.23(7)
S2 W2 Pd1 54.73(7)
S1 W2 Pd1 103.42(6)
P3 W2 Pd1 96.67(8)
P4 W2 Pd1 142.93(9)
W3 W2 Pd1 61.40(2)
W1 W2 Pd1 60.59(2)
S1 W3 S4 104.95(9)
S1 W3 S3 106.39(10)
S4 W3 S3 107.10(10)
S1 W3 P5 159.94(10)
S4 W3 P5 87.44(11)
S3 W3 P5 84.25(11)
S1 W3 P6 84.93(10)
S4 W3 P6 88.83(11)
S3 W3 P6 156.73(11)
P5 W3 P6 79.53(11)
S1 W3 W2 54.72(6)
S4 W3 W2 103.55(7)
S3 W3 W2 54.16(7)
P5 W3 W2 138.40(8)
P6 W3 W2 139.51(8)
S1 W3 W1 54.24(6)
S4 W3 W1 54.18(7)
S3 W3 W1 102.00(7)
P5 W3 W1 141.42(9)
P6 W3 W1 101.09(9)
W2 W3 W1 60.194(15)
S1 W3 Pd1 104.33(6)
S4 W3 Pd1 54.67(7)
S3 W3 Pd1 54.48(7)
P5 W3 Pd1 95.69(8)
P6 W3 Pd1 143.47(9)
W2 W3 Pd1 62.16(2)
W1 W3 Pd1 60.85(2)
C19 Pd1 S3 118.2(5)
C19 Pd1 S4 117.4(4)
S3 Pd1 S4 101.39(10)
C19 Pd1 S2 114.7(4)
S3 Pd1 S2 100.27(10)
S4 Pd1 S2 102.15(10)
C19 Pd1 W1 144.7(5)
S3 Pd1 W1 96.95(8)
S4 Pd1 W1 51.94(7)
S2 Pd1 W1 51.74(6)
C19 Pd1 W3 148.9(4)
S3 Pd1 W3 51.66(7)
S4 Pd1 W3 51.59(6)
S2 Pd1 W3 96.43(6)
W1 Pd1 W3 57.32(2)
C19 Pd1 W2 146.1(4)
S3 Pd1 W2 51.07(7)
S4 Pd1 W2 96.48(7)
S2 Pd1 W2 51.30(6)
W1 Pd1 W2 57.09(2)
W3 Pd1 W2 56.44(2)
W3 S1 W1 71.60(7)
W3 S1 W2 70.94(7)
W1 S1 W2 71.39(7)
W1 S2 W2 71.58(7)
W1 S2 Pd1 72.71(8)
W2 S2 Pd1 73.97(8)
W2 S3 W3 71.28(8)
W2 S3 Pd1 74.69(9)
W3 S3 Pd1 73.86(8)
W1 S4 W3 71.62(7)
W1 S4 Pd1 72.96(8)
W3 S4 Pd1 73.74(8)
C1 P1 C2 101.6(7)
C1 P1 C3 107.3(9)
C2 P1 C3 102.1(8)
C1 P1 W1 118.3(5)
C2 P1 W1 116.9(5)
C3 P1 W1 109.1(4)
C5 P2 C4 105.1(7)
C5 P2 C6 103.4(6)
C4 P2 C6 102.5(6)
C5 P2 W1 115.2(5)
C4 P2 W1 109.2(4)
C6 P2 W1 119.8(4)
C7 P3 C8 102.1(7)
C7 P3 C9 106.3(6)
C8 P3 C9 103.6(6)
C7 P3 W2 115.3(5)
C8 P3 W2 118.9(4)
C9 P3 W2 109.3(4)
C12 P4 C10 103.3(8)
C12 P4 C11 103.3(7)
C10 P4 C11 103.7(6)
C12 P4 W2 121.1(5)
C10 P4 W2 107.2(4)
C11 P4 W2 116.3(5)
C13 P5 C15 105.3(8)
C13 P5 C14 102.7(8)
C15 P5 C14 103.4(9)
C13 P5 W3 116.7(5)
C15 P5 W3 108.9(6)
C14 P5 W3 118.3(5)
C18 P6 C17 101.9(8)
C18 P6 C16 104.9(10)
C17 P6 C16 103.2(10)
C18 P6 W3 117.6(5)
C17 P6 W3 120.4(5)
C16 P6 W3 106.9(6)
C4 C3 P1 115.7(11)
C3 C4 P2 113.3(10)
C10 C9 P3 109.3(9)
C9 C10 P4 109.9(9)
C16 C15 P5 121.9(13)
C15 C16 P6 122.2(13)
O1 C19 Pd1 174.8(16)
C26 B C20 114.4(9)
C26 B C32 103.8(9)
C20 B C32 112.6(10)
C26 B C38 112.9(9)
C20 B C38 101.4(8)
C32 B C38 112.1(9)
C25 C20 C21 113.5(11)
C25 C20 B 121.2(11)
C21 C20 B 124.7(11)
C20 C21 C22 121.4(16)
C23 C22 C21 122.0(18)
C22 C23 C24 118.4(15)
C23 C24 C25 122.2(17)
C24 C25 C20 122.6(14)
C27 C26 C31 115.3(11)
C27 C26 B 123.0(10)
C31 C26 B 121.2(10)
C26 C27 C28 122.5(11)
C29 C28 C27 121.0(13)
C28 C29 C30 117.1(13)
C29 C30 C31 122.8(12)
C30 C31 C26 121.4(12)
C37 C32 C33 114.2(10)
C37 C32 B 126.0(10)
C33 C32 B 119.3(10)
C34 C33 C32 122.3(12)
C35 C34 C33 120.2(14)
C34 C35 C36 120.3(13)
C35 C36 C37 118.9(13)
C32 C37 C36 124.1(12)
C43 C38 C39 113.1(11)
C43 C38 B 124.6(11)
C39 C38 B 122.0(10)
C40 C39 C38 125.3(12)
C41 C40 C39 119.8(13)
C40 C41 C42 118.0(13)
C43 C42 C41 121.0(13)
C42 C43 C38 122.7(12)

loop_
_geom_bond_atom_site_label_1
_geom_bond_atom_site_label_2
_geom_bond_distance
W1 S2 2.367(3)
W1 S4 2.370(3)
W1 S1 2.373(2)
W1 P1 2.490(3)
W1 P2 2.500(3)
W1 W2 2.7741(6)
W1 W3 2.7743(6)
W1 Pd1 2.8786(10)
W2 S3 2.360(3)
W2 S2 2.376(3)
W2 S1 2.382(3)
W2 P3 2.485(3)
W2 P4 2.515(3)
W2 W3 2.7577(6)
W2 Pd1 2.9263(10)
W3 S1 2.370(3)
W3 S4 2.371(3)
W3 S3 2.372(3)
W3 P5 2.491(3)
W3 P6 2.526(3)
W3 Pd1 2.9055(10)
Pd1 C19 1.926(13)
Pd1 S3 2.462(3)
Pd1 S4 2.469(3)
Pd1 S2 2.486(3)
O1 C19 1.073(14)
P1 C1 1.783(13)
P1 C2 1.803(12)
P1 C3 1.829(14)
P2 C5 1.808(12)
P2 C4 1.818(12)
P2 C6 1.824(11)
P3 C7 1.804(12)
P3 C8 1.809(13)
P3 C9 1.834(12)
P4 C12 1.814(14)
P4 C10 1.818(13)
P4 C11 1.837(12)
P5 C13 1.791(15)
P5 C15 1.793(14)
P5 C14 1.820(14)
P6 C18 1.773(13)
P6 C17 1.811(16)
P6 C16 1.816(17)
C3 C4 1.407(17)
C9 C10 1.536(17)
C15 C16 1.29(2)
B C26 1.621(17)
B C20 1.634(16)
B C32 1.639(15)
B C38 1.662(16)
C20 C25 1.386(15)
C20 C21 1.402(17)
C21 C22 1.410(19)
C22 C23 1.30(3)
C23 C24 1.34(3)
C24 C25 1.374(18)
C26 C27 1.385(15)
C26 C31 1.407(14)
C27 C28 1.418(16)
C28 C29 1.366(17)
C29 C30 1.374(18)
C30 C31 1.388(17)
C32 C37 1.364(15)
C32 C33 1.407(15)
C33 C34 1.393(17)
C34 C35 1.35(2)
C35 C36 1.354(19)
C36 C37 1.404(16)
C38 C43 1.394(15)
C38 C39 1.396(16)
C39 C40 1.370(16)
C40 C41 1.361(17)
C41 C42 1.388(19)
C42 C43 1.387(16)
